data_7020463
loop_
_publ_author_name
'Zhu, Ming-Chang'
'Dai, Lei'
'Gao, En-Jun'
'Lin, Lin'
'Wang, Bo'
'Liu, Lei'

_publ_section_title
;
 Synthesis, characterization and cytotoxicity of a carboxylic ligand
 2,2-bis(3-phenylpropyl) malonic acid and a corresponding Mn(ii) complex.
;
_journal_issue 43
_journal_name_full 'Dalton transactions (Cambridge, England : 2003)'
_journal_page_first 13352
_journal_page_last 13358
_journal_paper_doi 10.1039/c2dt31635h
_journal_volume 41
_journal_year 2012
_chemical_formula_sum 'C52 H63 Mn N2 O12.5'
_chemical_formula_weight 970.980
_space_group_IT_number 61
_symmetry_Int_Tables_number 61
_symmetry_space_group_name_Hall '-P 2ac 2ab'
_symmetry_space_group_name_H-M 'P b c a'
_audit_creation_date 2010-11-16
_audit_creation_method 'Created with Diamond (www.crystalimpact.com)'
_audit_update_record 2010-11-16
_cell_angle_alpha 90.000
_cell_angle_beta 90.000
_cell_angle_gamma 90.000
_cell_formula_units_Z 8
_cell_length_a 17.877(1)
_cell_length_b 23.0874(12)
_cell_length_c 24.7589(14)
_cell_volume 10218.8(10)
_refine_ls_R_factor_all 0.146
_cod_data_source_file c2dt31635h.txt
_cod_data_source_block ua101
_cod_original_sg_symbol_Hall -P_2ac_2ab
_cod_original_formula_sum 'C52 H63 Mn N2 O12.50'
_cod_database_code 7020463

loop_
_symmetry_equiv_pos_site_id
_symmetry_equiv_pos_as_xyz
1 x,y,z
2 0.500-x,-y,0.500+z
3 0.500+x,0.500-y,-z
4 -x,0.500+y,0.500-z
5 -x,-y,-z
6 0.500+x,y,0.500-z
7 0.500-x,0.500+y,z
8 x,0.500-y,0.500+z

loop_
_atom_site_aniso_label
_atom_site_aniso_U_11
_atom_site_aniso_U_22
_atom_site_aniso_U_33
_atom_site_aniso_U_12
_atom_site_aniso_U_13
_atom_site_aniso_U_23
Mn1 0.0279(3) 0.0161(3) 0.0415(3) 0.0000(3) -0.0038(3) -0.0011(3)
N1 0.037(2) 0.0185(16) 0.0448(19) -0.0005(18) -0.0082(19) 0.0013(15)
N2 0.033(2) 0.0199(16) 0.051(2) -0.0014(18) 0.0087(19) -0.0002(15)
O1 0.0437(19) 0.0290(15) 0.0419(16) -0.0001(14) -0.0101(14) -0.0032(14)
O2 0.040(2) 0.085(3) 0.068(2) 0.0230(19) -0.0076(17) -0.0182(19)
O3 0.0360(19) 0.055(2) 0.053(2) 0.0064(17) 0.0007(15) -0.0020(16)
O4 0.031(2) 0.110(3) 0.055(2) 0.0047(19) -0.0045(17) 0.0132(19)
O5 0.0366(18) 0.0330(16) 0.0359(16) -0.0021(13) -0.0036(13) -0.0031(13)
O6 0.032(2) 0.103(3) 0.0489(18) -0.0023(19) 0.0028(17) -0.0031(17)
O7 0.058(2) 0.089(3) 0.0405(18) -0.0134(19) -0.0104(18) -0.0008(18)
O8 0.047(2) 0.126(3) 0.0425(19) -0.006(2) 0.0057(17) -0.009(2)
O1W 0.0288(18) 0.060(2) 0.0543(18) -0.0015(15) 0.0024(14) -0.0056(16)
O2W 0.0358(18) 0.0456(18) 0.0442(16) 0.0000(14) 0.0021(14) -0.0090(14)
O3W 0.110(4) 0.178(5) 0.119(4) -0.058(4) 0.050(3) -0.084(3)
O4W 0.043(3) 0.252(6) 0.107(3) 0.000(3) 0.001(2) 0.046(4)
C1 0.032(3) 0.023(2) 0.050(3) 0.0011(19) -0.002(2) 0.003(2)
C2 0.031(3) 0.022(2) 0.045(2) -0.0033(19) -0.001(2) 0.0006(19)
C3 0.035(2) 0.0214(19) 0.032(2) 0.001(2) 0.000(2) 0.0010(17)
C4 0.039(3) 0.022(2) 0.082(3) 0.003(2) -0.012(3) -0.001(2)
C5 0.036(3) 0.021(2) 0.085(3) -0.001(2) -0.015(3) 0.001(2)
C6 0.030(3) 0.024(2) 0.074(3) -0.007(2) 0.007(2) -0.004(2)
C7 0.030(3) 0.025(2) 0.067(3) 0.002(2) 0.003(2) -0.004(2)
C8 0.034(2) 0.0196(18) 0.034(2) -0.001(2) -0.001(2) -0.0011(17)
C9 0.031(3) 0.020(2) 0.068(3) -0.005(2) 0.005(2) 0.002(2)
C10 0.031(3) 0.021(2) 0.075(3) 0.002(2) 0.007(2) -0.002(2)
C11 0.039(3) 0.050(3) 0.055(3) -0.018(2) -0.005(3) 0.005(2)
C12 0.055(4) 0.045(3) 0.060(3) -0.008(3) 0.001(3) -0.003(3)
C13 0.065(4) 0.066(4) 0.058(3) -0.016(3) 0.008(3) 0.004(3)
C14 0.049(4) 0.051(3) 0.086(4) -0.012(3) -0.003(3) 0.019(3)
C15 0.058(4) 0.054(4) 0.092(4) 0.001(3) 0.008(3) 0.000(3)
C16 0.053(4) 0.060(4) 0.066(4) -0.012(3) 0.013(3) -0.004(3)
C17 0.059(4) 0.060(3) 0.059(3) -0.017(3) -0.005(3) 0.006(3)
C18 0.075(4) 0.036(3) 0.054(3) -0.013(3) -0.021(3) 0.003(2)
C19 0.054(3) 0.041(3) 0.049(3) -0.010(2) -0.016(2) 0.004(2)
C20 0.030(2) 0.033(2) 0.039(2) -0.0044(19) -0.005(2) 0.0005(19)
C21 0.034(3) 0.036(2) 0.040(2) 0.000(2) -0.002(2) -0.001(2)
C22 0.040(3) 0.039(3) 0.048(3) -0.002(2) 0.010(2) 0.001(2)
C23 0.054(3) 0.044(3) 0.047(3) -0.015(2) 0.007(2) -0.001(2)
C24 0.047(3) 0.042(3) 0.038(2) -0.011(2) 0.010(2) 0.005(2)
C25 0.042(3) 0.048(3) 0.055(3) -0.008(2) 0.005(2) 0.003(2)
C26 0.058(4) 0.049(3) 0.064(3) 0.004(3) 0.008(3) 0.006(3)
C27 0.064(4) 0.046(3) 0.052(3) -0.006(3) 0.017(3) -0.013(2)
C28 0.060(4) 0.054(3) 0.047(3) -0.011(3) 0.006(2) -0.002(2)
C29 0.057(3) 0.044(3) 0.044(3) -0.005(3) 0.003(3) 0.006(2)
C30 0.036(3) 0.028(2) 0.043(3) -0.007(2) -0.003(2) 0.005(2)
C31 0.035(3) 0.041(3) 0.041(3) -0.010(2) 0.000(2) 0.008(2)
C32 0.041(3) 0.049(3) 0.048(3) 0.016(2) 0.008(2) 0.017(2)
C33 0.068(4) 0.064(4) 0.045(3) 0.019(3) 0.009(3) 0.018(3)
C34 0.072(4) 0.057(4) 0.056(3) 0.011(3) -0.003(3) 0.006(3)
C35 0.050(4) 0.049(3) 0.082(4) 0.007(3) -0.005(3) 0.009(3)
C36 0.041(3) 0.057(3) 0.073(4) 0.014(3) 0.014(3) 0.022(3)
C37 0.051(3) 0.045(3) 0.053(3) 0.015(3) 0.005(3) 0.006(2)
C38 0.044(3) 0.049(3) 0.074(3) 0.011(2) 0.008(3) 0.018(3)
C39 0.034(3) 0.041(3) 0.060(3) 0.006(2) -0.001(2) 0.010(2)
C40 0.034(3) 0.047(3) 0.045(3) 0.003(2) -0.005(2) 0.004(2)
C41 0.034(3) 0.038(3) 0.034(2) 0.000(2) 0.000(2) 0.0013(19)
C42 0.033(3) 0.038(3) 0.041(2) -0.004(2) 0.000(2) 0.003(2)
C43 0.040(3) 0.041(3) 0.042(2) -0.004(2) 0.002(2) -0.002(2)
C44 0.041(3) 0.045(3) 0.043(3) -0.008(2) -0.002(2) 0.002(2)
C45 0.047(3) 0.035(3) 0.041(3) -0.001(2) -0.004(2) 0.002(2)
C46 0.057(4) 0.039(3) 0.046(3) 0.000(3) 0.007(3) 0.005(2)
C47 0.069(4) 0.056(3) 0.043(3) 0.009(3) 0.008(3) -0.004(2)
C48 0.086(5) 0.041(3) 0.047(3) 0.009(3) -0.007(3) -0.006(2)
C49 0.074(4) 0.045(3) 0.067(3) -0.019(3) -0.018(3) 0.002(3)
C50 0.051(3) 0.044(3) 0.062(3) -0.013(3) -0.008(3) 0.007(2)
C51 0.032(3) 0.024(2) 0.043(3) -0.0006(19) 0.001(2) 0.0022(19)
C52 0.048(3) 0.049(3) 0.047(3) -0.004(3) -0.003(3) 0.007(2)

loop_
_atom_site_label
_atom_site_type_symbol
_atom_site_fract_x
_atom_site_fract_y
_atom_site_fract_z
_atom_site_occupancy
_atom_site_symmetry_multiplicity
_atom_site_Wyckoff_symbol
_atom_site_calc_flag
_atom_site_thermal_displace_type
_atom_site_U_iso_or_equiv
Mn1 Mn 0.2493(0) 0.2352(0) 0.1753(0) 1.000 8 c d Uani 0.02850(17)
N1 N 0.2478(2) 0.3316(1) 0.1719(1) 1.000 8 c d Uani 0.0336(8)
N2 N 0.2475(2) 0.6383(1) 0.1824(1) 1.000 8 c d Uani 0.0346(8)
O1 O 0.3322(2) 0.2396(1) 0.2392(1) 1.000 8 c d Uani 0.0382(7)
O2 O 0.2654(2) 0.2871(2) 0.2999(1) 1.000 8 c d Uani 0.0644(10)
O3 O 0.4627(2) 0.2149(1) 0.2553(1) 1.000 8 c d Uani 0.0478(8)
H3 H 0.4213 0.2212 0.2404 1.000 8 c calc Uiso 0.07200
O4 O 0.5144(2) 0.2291(2) 0.3342(1) 1.000 8 c d Uani 0.0652(10)
O5 O 0.1786(2) 0.2295(1) 0.1048(1) 1.000 8 c d Uani 0.0351(7)
O6 O 0.2527(2) 0.2189(2) 0.0340(1) 1.000 8 c d Uani 0.0611(9)
O7 O 0.0828(2) 0.2052(2) -0.0728(1) 1.000 8 c d Uani 0.0625(10)
O8 O 0.2031(2) 0.2042(2) -0.0569(1) 1.000 8 c d Uani 0.0719(11)
H8 H 0.2320 0.2096 -0.0307 1.000 8 c calc Uiso 0.10800
O1W O 0.3455(2) 0.2319(1) 0.1204(1) 1.000 8 c d Uani 0.0476(8)
H1A H 0.3279 0.2231 0.0874 1.000 8 c d Uiso 0.05700
H1B H 0.3961 0.2294 0.1200 1.000 8 c d Uiso 0.05700
O2W O 0.1450(2) 0.2338(1) 0.2208(1) 1.000 8 c d Uani 0.0419(7)
H2A H 0.1024 0.2310 0.2020 1.000 8 c d Uiso 0.05000
H2B H 0.1360 0.2441 0.2548 1.000 8 c d Uiso 0.05000
O3W O 0.1129(3) 0.3071(2) 0.3091(2) 1.000 8 c d Uani 0.136(2)
H3A H 0.1636 0.3169 0.3105 1.000 8 c d Uiso 0.16300
H3B H 0.0925 0.3172 0.3412 1.000 8 c d Uiso 0.16300
O4W O 0.4939(2) 0.2164(2) 0.1321(2) 1.000 8 c d Uani 0.1341(19)
H4A H 0.5019 0.2160 0.1680 1.000 8 c d Uiso 0.16100
H4B H 0.5343 0.2327 0.1153 1.000 8 c d Uiso 0.16100
O5W O 0.3575(7) 0.6875(5) 0.3327(5) 0.500 8 c d Uiso 0.158(4)
C1 C 0.3105(2) 0.3618(2) 0.1802(2) 1.000 8 c d Uani 0.0348(10)
H1 H 0.3561 0.3411 0.1841 1.000 8 c calc Uiso 0.04200
C2 C 0.3123(2) 0.4212(2) 0.1836(2) 1.000 8 c d Uani 0.0327(10)
H2 H 0.3582 0.4406 0.1903 1.000 8 c calc Uiso 0.03900
C3 C 0.2473(2) 0.4528(2) 0.1771(1) 1.000 8 c d Uani 0.0295(9)
C4 C 0.1823(3) 0.4216(2) 0.1670(2) 1.000 8 c d Uani 0.0475(12)
H4 H 0.1361 0.4412 0.1618 1.000 8 c calc Uiso 0.05700
C5 C 0.1855(3) 0.3620(2) 0.1646(2) 1.000 8 c d Uani 0.0475(12)
H5 H 0.1406 0.3415 0.1574 1.000 8 c calc Uiso 0.05700
C6 C 0.3108(2) 0.6080(2) 0.1768(2) 1.000 8 c d Uani 0.0424(11)
H6 H 0.3566 0.6286 0.1738 1.000 8 c calc Uiso 0.05100
C7 C 0.3126(2) 0.5484(2) 0.1752(2) 1.000 8 c d Uani 0.0404(11)
H7 H 0.3590 0.5289 0.1709 1.000 8 c calc Uiso 0.04900
C8 C 0.2471(2) 0.5169(2) 0.1798(1) 1.000 8 c d Uani 0.0292(8)
C9 C 0.1813(2) 0.5483(2) 0.1867(2) 1.000 8 c d Uani 0.0398(11)
H9A H 0.1348 0.5289 0.1905 1.000 8 c calc Uiso 0.04800
C10 C 0.1844(2) 0.6079(2) 0.1878(2) 1.000 8 c d Uani 0.0421(11)
H10A H 0.1390 0.6286 0.1927 1.000 8 c calc Uiso 0.05000
C11 C 0.4768(3) 0.4639(2) 0.2996(2) 1.000 8 c d Uani 0.0481(12)
C12 C 0.5097(3) 0.4583(2) 0.2490(2) 1.000 8 c d Uani 0.0533(13)
H12 H 0.5231 0.4209 0.2361 1.000 8 c calc Uiso 0.06400
C13 C 0.5229(3) 0.5061(2) 0.2173(2) 1.000 8 c d Uani 0.0628(15)
H13 H 0.5457 0.5017 0.1829 1.000 8 c calc Uiso 0.07500
C14 C 0.5032(3) 0.5604(2) 0.2354(2) 1.000 8 c d Uani 0.0617(15)
H14 H 0.5118 0.5934 0.2134 1.000 8 c calc Uiso 0.07400
C15 C 0.4714(3) 0.5666(2) 0.2847(2) 1.000 8 c d Uani 0.0681(16)
H15 H 0.4576 0.6040 0.2972 1.000 8 c calc Uiso 0.08200
C16 C 0.4591(3) 0.5195(2) 0.3165(2) 1.000 8 c d Uani 0.0596(14)
H16 H 0.4378 0.5248 0.3513 1.000 8 c calc Uiso 0.07100
C17 C 0.4608(3) 0.4130(2) 0.3361(2) 1.000 8 c d Uani 0.0595(14)
H17A H 0.5083 0.4011 0.3534 1.000 8 c calc Uiso 0.07100
H17B H 0.4269 0.4263 0.3652 1.000 8 c calc Uiso 0.07100
C18 C 0.4271(3) 0.3614(2) 0.3105(2) 1.000 8 c d Uani 0.0551(14)
H18A H 0.4640 0.3436 0.2858 1.000 8 c calc Uiso 0.06600
H18B H 0.3833 0.3734 0.2888 1.000 8 c calc Uiso 0.06600
C19 C 0.4022(3) 0.3160(2) 0.3526(2) 1.000 8 c d Uani 0.0478(12)
H19A H 0.4418 0.3121 0.3803 1.000 8 c calc Uiso 0.05700
H19B H 0.3564 0.3302 0.3709 1.000 8 c calc Uiso 0.05700
C20 C 0.3861(2) 0.2560(2) 0.3280(2) 1.000 8 c d Uani 0.0341(10)
C21 C 0.3590(2) 0.2139(2) 0.3724(2) 1.000 8 c d Uani 0.0368(10)
H21A H 0.3972 0.2123 0.4013 1.000 8 c calc Uiso 0.04400
H21B H 0.3124 0.2295 0.3885 1.000 8 c calc Uiso 0.04400
C22 C 0.3440(2) 0.1525(2) 0.3525(2) 1.000 8 c d Uani 0.0423(11)
H22A H 0.3083 0.1542 0.3219 1.000 8 c calc Uiso 0.05100
H22B H 0.3913 0.1358 0.3388 1.000 8 c calc Uiso 0.05100
C23 C 0.3127(3) 0.1132(2) 0.3954(2) 1.000 8 c d Uani 0.0481(12)
H23A H 0.2646 0.1294 0.4084 1.000 8 c calc Uiso 0.05800
H23B H 0.3477 0.1123 0.4264 1.000 8 c calc Uiso 0.05800
C24 C 0.2999(3) 0.0522(2) 0.3758(2) 1.000 8 c d Uani 0.0423(11)
C25 C 0.3399(3) 0.0059(2) 0.3972(2) 1.000 8 c d Uani 0.0486(12)
H25 H 0.3756 0.0128 0.4249 1.000 8 c calc Uiso 0.05800
C26 C 0.3287(3) -0.0502(2) 0.3790(2) 1.000 8 c d Uani 0.0571(14)
H26 H 0.3569 -0.0811 0.3941 1.000 8 c calc Uiso 0.06900
C27 C 0.2771(3) -0.0615(2) 0.3392(2) 1.000 8 c d Uani 0.0540(14)
H27 H 0.2695 -0.0999 0.3266 1.000 8 c calc Uiso 0.06500
C28 C 0.2365(3) -0.0158(2) 0.3178(2) 1.000 8 c d Uani 0.0537(14)
H28 H 0.2002 -0.0229 0.2905 1.000 8 c calc Uiso 0.06400
C29 C 0.2484(3) 0.0401(2) 0.3359(2) 1.000 8 c d Uani 0.0481(12)
H29 H 0.2205 0.0709 0.3205 1.000 8 c calc Uiso 0.05800
C30 C 0.3223(2) 0.2616(2) 0.2862(2) 1.000 8 c d Uani 0.0358(10)
C31 C 0.4598(3) 0.2320(2) 0.3055(2) 1.000 8 c d Uani 0.0392(11)
C32 C 0.0857(3) 0.4394(2) 0.0073(2) 1.000 8 c d Uani 0.0460(12)
C33 C 0.0752(3) 0.4798(2) 0.0474(2) 1.000 8 c d Uani 0.0590(15)
H33 H 0.0469 0.4693 0.0784 1.000 8 c calc Uiso 0.07100
C34 C 0.1047(3) 0.5356(2) 0.0441(2) 1.000 8 c d Uani 0.0619(15)
H34 H 0.0969 0.5626 0.0725 1.000 8 c calc Uiso 0.07400
C35 C 0.1447(3) 0.5509(2) -0.0002(2) 1.000 8 c d Uani 0.0604(14)
H35 H 0.1649 0.5888 -0.0028 1.000 8 c calc Uiso 0.07300
C36 C 0.1563(3) 0.5120(2) -0.0412(2) 1.000 8 c d Uani 0.0571(14)
H36 H 0.1844 0.5229 -0.0721 1.000 8 c calc Uiso 0.06900
C37 C 0.1266(3) 0.4564(2) -0.0374(2) 1.000 8 c d Uani 0.0499(12)
H37 H 0.1345 0.4297 -0.0660 1.000 8 c calc Uiso 0.06000
C38 C 0.0523(3) 0.3793(2) 0.0116(2) 1.000 8 c d Uani 0.0560(13)
H38A H 0.0177 0.3734 -0.0191 1.000 8 c calc Uiso 0.06700
H38B H 0.0223 0.3772 0.0452 1.000 8 c calc Uiso 0.06700
C39 C 0.1093(2) 0.3299(2) 0.0121(2) 1.000 8 c d Uani 0.0447(12)
H39A H 0.1329 0.3266 -0.0240 1.000 8 c calc Uiso 0.05400
H39B H 0.1490 0.3384 0.0388 1.000 8 c calc Uiso 0.05400
C40 C 0.0710(2) 0.2729(2) 0.0265(2) 1.000 8 c d Uani 0.0421(11)
H40A H 0.0257 0.2689 0.0037 1.000 8 c calc Uiso 0.05100
H40B H 0.0543 0.2751 0.0645 1.000 8 c calc Uiso 0.05100
C41 C 0.1189(2) 0.2174(2) 0.0196(2) 1.000 8 c d Uani 0.0354(10)
C42 C 0.0721(2) 0.1653(2) 0.0404(2) 1.000 8 c d Uani 0.0372(10)
H42A H 0.0588 0.1724 0.0786 1.000 8 c calc Uiso 0.04500
H42B H 0.0249 0.1636 0.0195 1.000 8 c calc Uiso 0.04500
C43 C 0.1107(2) 0.1063(2) 0.0364(2) 1.000 8 c d Uani 0.0409(11)
H43A H 0.1213 0.0975 -0.0019 1.000 8 c calc Uiso 0.04900
H43B H 0.1590 0.1079 0.0560 1.000 8 c calc Uiso 0.04900
C44 C 0.0626(2) 0.0585(2) 0.0602(2) 1.000 8 c d Uani 0.0429(11)
H44A H 0.0536 0.0675 0.0987 1.000 8 c calc Uiso 0.05100
H44B H 0.0135 0.0592 0.0417 1.000 8 c calc Uiso 0.05100
C45 C 0.0934(3) -0.0026(2) 0.0566(2) 1.000 8 c d Uani 0.0411(11)
C46 C 0.1662(3) -0.0144(2) 0.0422(2) 1.000 8 c d Uani 0.0475(12)
H46 H 0.1992 0.0166 0.0342 1.000 8 c calc Uiso 0.05700
C47 C 0.1919(3) -0.0706(2) 0.0394(2) 1.000 8 c d Uani 0.0560(14)
H47 H 0.2424 -0.0777 0.0295 1.000 8 c calc Uiso 0.06700
C48 C 0.1456(4) -0.1164(2) 0.0507(2) 1.000 8 c d Uani 0.0582(14)
H48 H 0.1635 -0.1551 0.0481 1.000 8 c calc Uiso 0.07000
C49 C 0.0739(3) -0.1057(2) 0.0658(2) 1.000 8 c d Uani 0.0618(15)
H49 H 0.0417 -0.1372 0.0744 1.000 8 c calc Uiso 0.07400
C50 C 0.0468(3) -0.0492(2) 0.0689(2) 1.000 8 c d Uani 0.0524(13)
H50 H -0.0036 -0.0424 0.0794 1.000 8 c calc Uiso 0.06300
C51 C 0.1890(2) 0.2224(2) 0.0557(2) 1.000 8 c d Uani 0.0331(10)
C52 C 0.1339(3) 0.2087(2) -0.0407(2) 1.000 8 c d Uani 0.0480(12)

loop_
_atom_type_symbol
_atom_type_radius_bond
Mn 1.200
N 1.200
O 1.200
H 1.200
C 1.200

loop_
_geom_angle_atom_site_label_1
_geom_angle_atom_site_label_2
_geom_angle_atom_site_label_3
_geom_angle_site_symmetry_3
_geom_angle
_geom_angle_publ_flag
O5 Mn1 O1 . 172.72(11) no
O5 Mn1 O2W . 85.17(10) no
O1 Mn1 O2W . 102.06(11) no
O5 Mn1 O1W . 87.43(11) no
O1 Mn1 O1W . 85.31(11) no
O2W Mn1 O1W . 172.24(11) no
O5 Mn1 N1 . 91.30(11) no
O1 Mn1 N1 . 89.39(11) no
O2W Mn1 N1 . 91.33(11) no
O1W Mn1 N1 . 91.18(12) no
O5 Mn1 N2 7_545 91.00(11) no
O1 Mn1 N2 7_545 88.42(11) no
O2W Mn1 N2 7_545 88.10(11) no
O1W Mn1 N2 7_545 89.69(12) no
N1 Mn1 N2 7_545 177.57(12) no
C5 N1 C1 . 116.7(3) no
C5 N1 Mn1 . 122.9(3) no
C1 N1 Mn1 . 120.3(3) no
C10 N2 C6 . 116.8(3) no
C10 N2 Mn1 7 123.6(3) no
C6 N2 Mn1 7 119.4(3) no
C30 O1 Mn1 . 125.8(3) no
C31 O3 H3 . 109.50 no
C51 O5 Mn1 . 135.5(3) no
C52 O8 H8 . 109.50 no
Mn1 O1W H1A . 107.30 no
Mn1 O1W H1B . 142.30 no
H1A O1W H1B . 108.90 no
Mn1 O2W H2A . 117.50 no
Mn1 O2W H2B . 129.90 no
H2A O2W H2B . 110.80 no
H3A O3W H3B . 107.20 no
H4A O4W H4B . 109.20 no
N1 C1 C2 . 123.3(4) no
N1 C1 H1 . 118.40 no
C2 C1 H1 . 118.40 no
C1 C2 C3 . 120.0(4) no
C1 C2 H2 . 120.00 no
C3 C2 H2 . 120.00 no
C2 C3 C4 . 116.8(3) no
C2 C3 C8 . 121.6(4) no
C4 C3 C8 . 121.6(4) no
C5 C4 C3 . 119.4(4) no
C5 C4 H4 . 120.30 no
C3 C4 H4 . 120.30 no
N1 C5 C4 . 123.8(4) no
N1 C5 H5 . 118.10 no
C4 C5 H5 . 118.10 no
N2 C6 C7 . 123.0(4) no
N2 C6 H6 . 118.50 no
C7 C6 H6 . 118.50 no
C6 C7 C8 . 120.2(4) no
C6 C7 H7 . 119.90 no
C8 C7 H7 . 119.90 no
C7 C8 C9 . 116.8(3) no
C7 C8 C3 . 121.4(4) no
C9 C8 C3 . 121.9(4) no
C10 C9 C8 . 119.3(4) no
C10 C9 H9A . 120.40 no
C8 C9 H9A . 120.40 no
N2 C10 C9 . 123.8(4) no
N2 C10 H10A . 118.10 no
C9 C10 H10A . 118.10 no
C16 C11 C12 . 117.1(4) no
C16 C11 C17 . 119.7(5) no
C12 C11 C17 . 123.2(5) no
C13 C12 C11 . 120.8(5) no
C13 C12 H12 . 119.60 no
C11 C12 H12 . 119.60 no
C12 C13 C14 . 120.1(5) no
C12 C13 H13 . 119.90 no
C14 C13 H13 . 119.90 no
C15 C14 C13 . 119.7(5) no
C15 C14 H14 . 120.10 no
C13 C14 H14 . 120.10 no
C14 C15 C16 . 120.3(5) no
C14 C15 H15 . 119.80 no
C16 C15 H15 . 119.80 no
C15 C16 C11 . 121.9(5) no
C15 C16 H16 . 119.10 no
C11 C16 H16 . 119.10 no
C18 C17 C11 . 116.6(4) no
C18 C17 H17A . 108.10 no
C11 C17 H17A . 108.10 no
C18 C17 H17B . 108.10 no
C11 C17 H17B . 108.10 no
H17A C17 H17B . 107.30 no
C17 C18 C19 . 112.1(4) no
C17 C18 H18A . 109.20 no
C19 C18 H18A . 109.20 no
C17 C18 H18B . 109.20 no
C19 C18 H18B . 109.20 no
H18A C18 H18B . 107.90 no
C20 C19 C18 . 113.4(3) no
C20 C19 H19A . 108.90 no
C18 C19 H19A . 108.90 no
C20 C19 H19B . 108.90 no
C18 C19 H19B . 108.90 no
H19A C19 H19B . 107.70 no
C31 C20 C19 . 108.0(3) no
C31 C20 C30 . 115.0(3) no
C19 C20 C30 . 109.1(3) no
C31 C20 C21 . 107.4(3) no
C19 C20 C21 . 110.0(3) no
C30 C20 C21 . 107.3(3) no
C22 C21 C20 . 114.2(3) no
C22 C21 H21A . 108.70 no
C20 C21 H21A . 108.70 no
C22 C21 H21B . 108.70 no
C20 C21 H21B . 108.70 no
H21A C21 H21B . 107.60 no
C23 C22 C21 . 113.4(3) no
C23 C22 H22A . 108.90 no
C21 C22 H22A . 108.90 no
C23 C22 H22B . 108.90 no
C21 C22 H22B . 108.90 no
H22A C22 H22B . 107.70 no
C22 C23 C24 . 113.1(3) no
C22 C23 H23A . 109.00 no
C24 C23 H23A . 109.00 no
C22 C23 H23B . 109.00 no
C24 C23 H23B . 109.00 no
H23A C23 H23B . 107.80 no
C29 C24 C25 . 117.4(4) no
C29 C24 C23 . 121.4(4) no
C25 C24 C23 . 121.2(4) no
C26 C25 C24 . 121.3(5) no
C26 C25 H25 . 119.40 no
C24 C25 H25 . 119.40 no
C27 C26 C25 . 120.6(5) no
C27 C26 H26 . 119.70 no
C25 C26 H26 . 119.70 no
C26 C27 C28 . 118.8(5) no
C26 C27 H27 . 120.60 no
C28 C27 H27 . 120.60 no
C29 C28 C27 . 120.3(5) no
C29 C28 H28 . 119.90 no
C27 C28 H28 . 119.90 no
C24 C29 C28 . 121.7(5) no
C24 C29 H29 . 119.10 no
C28 C29 H29 . 119.10 no
O2 C30 O1 . 123.9(4) no
O2 C30 C20 . 118.0(4) no
O1 C30 C20 . 118.2(4) no
O4 C31 O3 . 120.7(4) no
O4 C31 C20 . 120.0(4) no
O3 C31 C20 . 119.2(4) no
C33 C32 C37 . 117.2(4) no
C33 C32 C38 . 121.0(4) no
C37 C32 C38 . 121.7(4) no
C32 C33 C34 . 122.1(5) no
C32 C33 H33 . 118.90 no
C34 C33 H33 . 118.90 no
C35 C34 C33 . 119.2(5) no
C35 C34 H34 . 120.40 no
C33 C34 H34 . 120.40 no
C34 C35 C36 . 120.5(5) no
C34 C35 H35 . 119.70 no
C36 C35 H35 . 119.70 no
C35 C36 C37 . 119.7(5) no
C35 C36 H36 . 120.10 no
C37 C36 H36 . 120.10 no
C32 C37 C36 . 121.2(5) no
C32 C37 H37 . 119.40 no
C36 C37 H37 . 119.40 no
C32 C38 C39 . 114.9(4) no
C32 C38 H38A . 108.60 no
C39 C38 H38A . 108.60 no
C32 C38 H38B . 108.60 no
C39 C38 H38B . 108.60 no
H38A C38 H38B . 107.50 no
C40 C39 C38 . 110.3(4) no
C40 C39 H39A . 109.60 no
C38 C39 H39A . 109.60 no
C40 C39 H39B . 109.60 no
C38 C39 H39B . 109.60 no
H39A C39 H39B . 108.10 no
C39 C40 C41 . 116.1(4) no
C39 C40 H40A . 108.30 no
C41 C40 H40A . 108.30 no
C39 C40 H40B . 108.30 no
C41 C40 H40B . 108.30 no
H40A C40 H40B . 107.40 no
C52 C41 C51 . 115.6(4) no
C52 C41 C40 . 108.2(3) no
C51 C41 C40 . 108.9(3) no
C52 C41 C42 . 108.4(3) no
C51 C41 C42 . 107.7(3) no
C40 C41 C42 . 107.8(3) no
C43 C42 C41 . 115.2(3) no
C43 C42 H42A . 108.50 no
C41 C42 H42A . 108.50 no
C43 C42 H42B . 108.50 no
C41 C42 H42B . 108.50 no
H42A C42 H42B . 107.50 no
C44 C43 C42 . 111.6(4) no
C44 C43 H43A . 109.30 no
C42 C43 H43A . 109.30 no
C44 C43 H43B . 109.30 no
C42 C43 H43B . 109.30 no
H43A C43 H43B . 108.00 no
C45 C44 C43 . 116.7(4) no
C45 C44 H44A . 108.10 no
C43 C44 H44A . 108.10 no
C45 C44 H44B . 108.10 no
C43 C44 H44B . 108.10 no
H44A C44 H44B . 107.30 no
C46 C45 C50 . 118.0(4) no
C46 C45 C44 . 122.8(4) no
C50 C45 C44 . 119.2(4) no
C47 C46 C45 . 121.0(5) no
C47 C46 H46 . 119.50 no
C45 C46 H46 . 119.50 no
C48 C47 C46 . 121.0(5) no
C48 C47 H47 . 119.50 no
C46 C47 H47 . 119.50 no
C49 C48 C47 . 119.0(5) no
C49 C48 H48 . 120.50 no
C47 C48 H48 . 120.50 no
C48 C49 C50 . 120.8(5) no
C48 C49 H49 . 119.60 no
C50 C49 H49 . 119.60 no
C45 C50 C49 . 120.2(5) no
C45 C50 H50 . 119.90 no
C49 C50 H50 . 119.90 no
O5 C51 O6 . 124.2(4) no
O5 C51 C41 . 117.1(4) no
O6 C51 C41 . 118.7(4) no
O7 C52 O8 . 120.4(4) no
O7 C52 C41 . 121.0(4) no
O8 C52 C41 . 118.6(4) no

loop_
_geom_bond_atom_site_label_1
_geom_bond_atom_site_label_2
_geom_bond_site_symmetry_2
_geom_bond_distance
_geom_bond_publ_flag
Mn1 O5 . 2.160(3) no
Mn1 O1 . 2.169(3) no
Mn1 O2W . 2.179(3) no
Mn1 O1W . 2.193(3) no
Mn1 N1 . 2.228(3) no
Mn1 N2 7_545 2.245(3) no
N1 C5 . 1.328(5) no
N1 C1 . 1.336(5) no
N2 C10 . 1.334(5) no
N2 C6 . 1.337(5) no
N2 Mn1 7 2.244(3) no
O1 C30 . 1.283(5) no
O2 C30 . 1.223(5) no
O3 C31 . 1.305(5) no
O3 H3 . 0.8400 no
O4 C31 . 1.209(5) no
O5 C51 . 1.239(4) no
O6 C51 . 1.263(5) no
O7 C52 . 1.216(5) no
O8 C52 . 1.304(5) no
O8 H8 . 0.8400 no
O1W H1A . 0.8975 no
O1W H1B . 0.9074 no
O2W H2A . 0.8956 no
O2W H2B . 0.8909 no
O3W H3A . 0.9357 no
O3W H3B . 0.9040 no
O4W H4A . 0.8989 no
O4W H4B . 0.9145 no
C1 C2 . 1.376(5) no
C1 H1 . 0.9500 no
C2 C3 . 1.382(5) no
C2 H2 . 0.9500 no
C3 C4 . 1.390(6) no
C3 C8 . 1.481(5) no
C4 C5 . 1.379(5) no
C4 H4 . 0.9500 no
C5 H5 . 0.9500 no
C6 C7 . 1.377(5) no
C6 H6 . 0.9500 no
C7 C8 . 1.384(5) no
C7 H7 . 0.9500 no
C8 C9 . 1.392(5) no
C9 C10 . 1.377(5) no
C9 H9A . 0.9500 no
C10 H10A . 0.9500 no
C11 C16 . 1.386(6) no
C11 C12 . 1.389(6) no
C11 C17 . 1.511(6) no
C12 C13 . 1.374(6) no
C12 H12 . 0.9500 no
C13 C14 . 1.378(6) no
C13 H13 . 0.9500 no
C14 C15 . 1.354(7) no
C14 H14 . 0.9500 no
C15 C16 . 1.361(6) no
C15 H15 . 0.9500 no
C16 H16 . 0.9500 no
C17 C18 . 1.478(6) no
C17 H17A . 0.9900 no
C17 H17B . 0.9900 no
C18 C19 . 1.541(6) no
C18 H18A . 0.9900 no
C18 H18B . 0.9900 no
C19 C20 . 1.541(5) no
C19 H19A . 0.9900 no
C19 H19B . 0.9900 no
C20 C31 . 1.533(6) no
C20 C30 . 1.545(5) no
C20 C21 . 1.547(5) no
C21 C22 . 1.524(5) no
C21 H21A . 0.9900 no
C21 H21B . 0.9900 no
C22 C23 . 1.506(5) no
C22 H22A . 0.9900 no
C22 H22B . 0.9900 no
C23 C24 . 1.508(6) no
C23 H23A . 0.9900 no
C23 H23B . 0.9900 no
C24 C29 . 1.378(6) no
C24 C25 . 1.391(6) no
C25 C26 . 1.385(6) no
C25 H25 . 0.9500 no
C26 C27 . 1.374(6) no
C26 H26 . 0.9500 no
C27 C28 . 1.387(6) no
C27 H27 . 0.9500 no
C28 C29 . 1.382(6) no
C28 H28 . 0.9500 no
C29 H29 . 0.9500 no
C32 C33 . 1.376(6) no
C32 C37 . 1.382(6) no
C32 C38 . 1.515(6) no
C33 C34 . 1.394(7) no
C33 H33 . 0.9500 no
C34 C35 . 1.357(7) no
C34 H34 . 0.9500 no
C35 C36 . 1.370(7) no
C35 H35 . 0.9500 no
C36 C37 . 1.391(6) no
C36 H36 . 0.9500 no
C37 H37 . 0.9500 no
C38 C39 . 1.529(6) no
C38 H38A . 0.9900 no
C38 H38B . 0.9900 no
C39 C40 . 1.527(5) no
C39 H39A . 0.9900 no
C39 H39B . 0.9900 no
C40 C41 . 1.550(5) no
C40 H40A . 0.9900 no
C40 H40B . 0.9900 no
C41 C52 . 1.530(6) no
C41 C51 . 1.544(6) no
C41 C42 . 1.553(5) no
C42 C43 . 1.529(5) no
C42 H42A . 0.9900 no
C42 H42B . 0.9900 no
C43 C44 . 1.518(5) no
C43 H43A . 0.9900 no
C43 H43B . 0.9900 no
C44 C45 . 1.517(6) no
C44 H44A . 0.9900 no
C44 H44B . 0.9900 no
C45 C46 . 1.377(6) no
C45 C50 . 1.393(6) no
C46 C47 . 1.377(6) no
C46 H46 . 0.9500 no
C47 C48 . 1.373(7) no
C47 H47 . 0.9500 no
C48 C49 . 1.359(7) no
C48 H48 . 0.9500 no
C49 C50 . 1.394(6) no
C49 H49 . 0.9500 no
C50 H50 . 0.9500 no

loop_
_geom_hbond_atom_site_label_D
_geom_hbond_atom_site_label_H
_geom_hbond_atom_site_label_A
_geom_hbond_site_symmetry_A
_geom_hbond_distance_DH
_geom_hbond_distance_HA
_geom_hbond_distance_DA
_geom_hbond_angle_DHA
_geom_hbond_publ_flag
O1W H1A O6 . 0.9000 1.8900 2.724(4) 153.80 no
O1W H1B O4W . 0.9100 1.8000 2.693(5) 168.10 no
O2W H2A O4 6_455 0.9000 1.8100 2.705(4) 176.80 no
O2W H2B O3W . 0.8900 2.0200 2.823(5) 149.00 no
O3W H3A O2 . 0.9400 1.9600 2.775(6) 143.90 no
O3W H3B O7 8 0.9000 2.2000 2.987(5) 145.30 no
O4W H4A O3 . 0.9000 2.2700 3.102(5) 152.90 no
O4W H4B O7 3 0.9100 1.9800 2.819(6) 152.40 no
O4W H4B O5W 4_645 0.9100 2.5500 2.874(12) 101.50 no
O3 H3 O1 . 0.8400 1.6500 2.433(4) 154.60 no
O8 H8 O6 . 0.8400 1.6600 2.442(4) 154.70 no
